data_1534302
loop_
_publ_author_name
'Boudreau, R.A.'
'Haendler, H.M.'

_publ_section_title
;
 The isostructural gamma-sulfur phase of selenium-sulfur, Sen S8-n
;
_journal_name_full 'Journal of Solid State Chemistry'
_journal_page_first 289
_journal_page_last 296
_journal_volume 36
_journal_year 1981
_chemical_formula_sum 'S6.9 Se1.1'
_chemical_name_systematic 'Se1.1 S6.9'
_space_group_IT_number 13
_symmetry_space_group_name_Hall '-P 2yc'
_symmetry_space_group_name_H-M 'P 1 2/c 1'
_cell_angle_alpha 90
_cell_angle_beta 123.9
_cell_angle_gamma 90
_cell_formula_units_Z 4
_cell_length_a 8.34
_cell_length_b 13.11
_cell_length_c 9.3
_cell_volume 843.988
_citation_journal_id_ASTM JSSCBI
_cod_data_source_file Boudreau_JSSCBI_1981_1403.cif
_cod_data_source_block S6.9Se1.1
_cod_original_cell_volume 843.9879
_cod_database_code 1534302

loop_
_symmetry_equiv_pos_as_xyz
x,y,z
-x,y,-z+1/2
-x,-y,-z
x,-y,z-1/2

loop_
_atom_site_label
_atom_site_type_symbol
_atom_site_fract_x
_atom_site_fract_y
_atom_site_fract_z
_atom_site_occupancy
_atom_site_U_iso_or_equiv
S2 S 0.8134 0.5801 0.4641 1 0.0
S6 S 0.2404 1.0334 0.2157 0.8 0.0
S1 S 0.654 0.3436 0.3246 0.88 0.0
S3 S 0.7457 0.4454 0.538 0.94 0.0
Se6 Se 0.1495 1.1274 0.3281 0.24 0.0
Se2 Se 0.7457 0.4454 0.538 0.06 0.0
S5 S 0.0805 0.7991 0.1964 0.74 0.0
Se4 Se 0.2404 1.0334 0.2157 0.2 0.0
S7 S 0.3105 0.8951 0.3513 0.79 0.0
S8 S 0.1495 1.1274 0.3281 0.76 0.0
S4 S 0.5823 0.6759 0.3872 1 0.0
Se1 Se 0.654 0.3436 0.3246 0.12 0.0
Se3 Se 0.0805 0.7991 0.1964 0.26 0.0
Se5 Se 0.3105 0.8951 0.3513 0.21 0.0
